data_4345644
loop_
_publ_author_name
'Deka, Hemanta'
'Ghosh, Somnath'
'Gogoi, Kuldeep'
'Saha, Soumen'
'Mondal, Biplab'

_publ_section_title
;
 Nitric Oxide Reactivity of a Cu(II) Complex of an Imidazole-Based Ligand:
 Aromatic C-Nitrosation Followed by the Formation of
 N-Nitrosohydroxylaminato Complex.
;
_journal_issue 9
_journal_name_full 'Inorganic chemistry'
_journal_page_first 5034
_journal_page_last 5040
_journal_paper_doi 10.1021/acs.inorgchem.7b00069
_journal_volume 56
_journal_year 2017
_chemical_formula_sum 'C42 H54 Cu2 N8 O7'
_chemical_formula_weight 910.01
_chemical_name_systematic
; 
 ? 
;
_space_group_IT_number 14
_symmetry_cell_setting monoclinic
_symmetry_space_group_name_Hall '-P 2yn'
_symmetry_space_group_name_H-M 'P 1 21/n 1'
_atom_sites_solution_hydrogens geom
_atom_sites_solution_primary direct
_atom_sites_solution_secondary difmap
_audit_creation_method SHELXL-97
_cell_angle_alpha 90.00
_cell_angle_beta 93.733(2)
_cell_angle_gamma 90.00
_cell_formula_units_Z 4
_cell_length_a 12.4631(4)
_cell_length_b 30.4969(9)
_cell_length_c 12.6547(4)
_cell_measurement_reflns_used 73910
_cell_measurement_temperature 296(2)
_cell_measurement_theta_max 26.5
_cell_measurement_theta_min 1.3
_cell_volume 4799.7(3)
_computing_structure_refinement 'SHELXL-97 (Sheldrick, 1997)'
_computing_structure_solution 'SHELXS-97 (Sheldrick, 1990)'
_diffrn_ambient_temperature 296(2)
_diffrn_measured_fraction_theta_full 1.000
_diffrn_measured_fraction_theta_max 1.000
_diffrn_measurement_device_type 'CCD area detector'
_diffrn_measurement_method 'phi and omega scans'
_diffrn_radiation_monochromator graphite
_diffrn_radiation_source 'fine-focus sealed tube'
_diffrn_radiation_type MoK\a
_diffrn_radiation_wavelength 0.71073
_diffrn_reflns_av_R_equivalents 0.1501
_diffrn_reflns_av_sigmaI/netI 0.1019
_diffrn_reflns_limit_h_max 14
_diffrn_reflns_limit_h_min -14
_diffrn_reflns_limit_k_max 35
_diffrn_reflns_limit_k_min -36
_diffrn_reflns_limit_l_max 15
_diffrn_reflns_limit_l_min -15
_diffrn_reflns_number 68642
_diffrn_reflns_theta_full 25.00
_diffrn_reflns_theta_max 25.00
_diffrn_reflns_theta_min 1.34
_exptl_absorpt_coefficient_mu 0.938
_exptl_crystal_colour green
_exptl_crystal_density_diffrn 1.259
_exptl_crystal_density_method 'not measured'
_exptl_crystal_description block
_exptl_crystal_F_000 1904
_exptl_crystal_size_max .40
_exptl_crystal_size_mid .35
_exptl_crystal_size_min .30
_refine_diff_density_max 0.400
_refine_diff_density_min -0.350
_refine_diff_density_rms 0.063
_refine_ls_extinction_method none
_refine_ls_goodness_of_fit_ref 1.044
_refine_ls_hydrogen_treatment mixed
_refine_ls_matrix_type full
_refine_ls_number_parameters 545
_refine_ls_number_reflns 8446
_refine_ls_number_restraints 0
_refine_ls_restrained_S_all 1.044
_refine_ls_R_factor_all 0.0865
_refine_ls_R_factor_gt 0.0462
_refine_ls_shift/su_max 0.001
_refine_ls_shift/su_mean 0.000
_refine_ls_structure_factor_coef Fsqd
_refine_ls_weighting_details 'calc w=1/[\s^2^(Fo^2^)+(0.0020P)^2^+0.0000P] where P=(Fo^2^+2Fc^2^)/3'
_refine_ls_weighting_scheme calc
_refine_ls_wR_factor_gt 0.0833
_refine_ls_wR_factor_ref 0.0880
_reflns_number_gt 4621
_reflns_number_total 8446
_reflns_threshold_expression >2sigma(I)
_cod_data_source_file ic7b00069_si_001.cif
_cod_data_source_block Complex1
_cod_depositor_comments
;
The following automatic conversions were performed:

'_symmetry_cell_setting' value 'Monoclinic' changed to 'monoclinic'
according to
/home/data/users/saulius/crontab/automatic-downloads/rss-feeds/ACS/lib/dictionaries/cif_core.dic
dictionary named 'cif_core.dic' version 2.4.2 from 2011-04-26.

Automatic conversion script
Id: cif_fix_values 4973 2017-02-22 13:04:09Z antanas 

 Adding full bibliography for 4345644.cif.
;
_cod_original_sg_symbol_H-M P21/n
_cod_database_code 4345644

loop_
_symmetry_equiv_pos_as_xyz
'x, y, z'
'-x+1/2, y+1/2, -z+1/2'
'-x, -y, -z'
'x-1/2, -y-1/2, z-1/2'

loop_
_atom_site_label
_atom_site_type_symbol
_atom_site_fract_x
_atom_site_fract_y
_atom_site_fract_z
_atom_site_U_iso_or_equiv
_atom_site_adp_type
_atom_site_occupancy
_atom_site_symmetry_multiplicity
_atom_site_calc_flag
_atom_site_refinement_flags
Cu1 Cu -0.06774(3) 0.083052(13) 0.82672(3) 0.04209(14) Uani 1 1 d .
Cu2 Cu -0.02522(4) 0.177777(13) 0.89352(3) 0.04355(14) Uani 1 1 d .
C23 C 0.0633(3) 0.23375(12) 1.1816(3) 0.0482(10) Uani 1 1 d .
C25 C 0.0649(3) 0.20248(11) 1.1053(3) 0.0388(9) Uani 1 1 d .
C28 C 0.0256(3) 0.09518(11) 1.0454(3) 0.0380(9) Uani 1 1 d .
C29 C -0.0188(3) 0.05541(12) 1.0778(3) 0.0462(10) Uani 1 1 d .
H29 H -0.0584 0.0384 1.0283 0.055 Uiso 1 1 calc R
C33 C 0.1919(3) 0.16639(10) 0.9918(3) 0.0366(9) Uani 1 1 d .
C27 C 0.0873(3) 0.11988(11) 1.1220(3) 0.0361(9) Uani 1 1 d .
C30 C -0.0050(3) 0.04089(12) 1.1823(3) 0.0560(11) Uani 1 1 d .
H30 H -0.0364 0.0148 1.2023 0.067 Uiso 1 1 calc R
C26 C 0.1390(3) 0.16400(10) 1.0947(3) 0.0392(9) Uani 1 1 d .
H26 H 0.1972 0.1684 1.1495 0.047 Uiso 1 1 calc R
C34 C 0.2947(3) 0.15873(11) 0.9733(3) 0.0466(10) Uani 1 1 d .
C32 C 0.0998(3) 0.10454(12) 1.2247(3) 0.0513(10) Uani 1 1 d .
H32 H 0.1396 0.1211 1.2750 0.062 Uiso 1 1 calc R
C36 C 0.2083(3) 0.18034(11) 0.8239(3) 0.0439(10) Uani 1 1 d .
C22 C -0.0543(3) 0.25100(13) 1.0498(3) 0.0497(10) Uani 1 1 d .
C31 C 0.0548(3) 0.06522(13) 1.2554(3) 0.0590(12) Uani 1 1 d .
H31 H 0.0653 0.0555 1.3250 0.071 Uiso 1 1 calc R
C21 C -0.1324(3) 0.27719(13) 0.9803(3) 0.0649(12) Uani 1 1 d .
H21A H -0.1736 0.2960 1.0244 0.078 Uiso 1 1 calc R
H21B H -0.1823 0.2573 0.9428 0.078 Uiso 1 1 calc R
C35 C 0.3878(3) 0.14383(13) 1.0449(3) 0.0762(13) Uani 1 1 d .
H35A H 0.4393 0.1672 1.0539 0.114 Uiso 1 1 calc R
H35B H 0.4210 0.1189 1.0142 0.114 Uiso 1 1 calc R
H35C H 0.3629 0.1359 1.1125 0.114 Uiso 1 1 calc R
C9 C -0.0865(3) 0.16449(12) 0.6654(3) 0.0419(9) Uani 1 1 d .
C10 C -0.1290(3) 0.20707(12) 0.6541(3) 0.0600(12) Uani 1 1 d .
H10 H -0.1296 0.2249 0.7137 0.072 Uiso 1 1 calc R
C8 C -0.0852(3) 0.13839(11) 0.5740(3) 0.0460(10) Uani 1 1 d .
C12 C -0.1662(4) 0.19825(17) 0.4693(4) 0.111(2) Uani 1 1 d .
H12 H -0.1914 0.2094 0.4039 0.134 Uiso 1 1 calc R
C11 C -0.1693(4) 0.22326(14) 0.5590(4) 0.0896(16) Uani 1 1 d .
H11 H -0.1989 0.2513 0.5552 0.108 Uiso 1 1 calc R
C13 C -0.1245(4) 0.15563(14) 0.4776(3) 0.0829(15) Uani 1 1 d .
H13 H -0.1232 0.1385 0.4170 0.100 Uiso 1 1 calc R
C14 C 0.0606(3) 0.08389(10) 0.6417(3) 0.0366(9) Uani 1 1 d .
C17 C 0.1685(3) 0.06654(10) 0.7776(3) 0.0396(9) Uani 1 1 d .
C15 C 0.1600(3) 0.08955(10) 0.6120(3) 0.0403(9) Uani 1 1 d .
C7 C -0.0450(3) 0.09090(11) 0.5777(3) 0.0441(10) Uani 1 1 d .
H7 H -0.0305 0.0836 0.5046 0.053 Uiso 1 1 calc R
C18 C 0.2157(3) 0.05098(12) 0.8824(3) 0.0531(11) Uani 1 1 d .
H18A H 0.2305 0.0763 0.9276 0.064 Uiso 1 1 calc R
H18B H 0.1627 0.0331 0.9153 0.064 Uiso 1 1 calc R
C6 C -0.1306(3) 0.05913(11) 0.6074(3) 0.0424(10) Uani 1 1 d .
C4 C -0.1980(3) 0.03442(12) 0.5441(3) 0.0503(11) Uani 1 1 d .
C3 C -0.2328(3) 0.02394(12) 0.7130(3) 0.0498(10) Uani 1 1 d .
O1 O -0.04551(18) 0.14959(7) 0.75703(17) 0.0431(6) Uani 1 1 d .
O2 O 0.01328(18) 0.10848(7) 0.94622(16) 0.0427(6) Uani 1 1 d .
O3 O -0.1808(2) 0.17299(9) 0.91195(19) 0.0601(8) Uani 1 1 d .
O4 O -0.2034(2) 0.09968(9) 0.89114(19) 0.0606(8) Uani 1 1 d .
C39 C -0.2342(3) 0.13795(18) 0.9141(3) 0.0602(12) Uani 1 1 d .
N7 N 0.1365(2) 0.18018(8) 0.8972(2) 0.0413(7) Uani 1 1 d .
N8 N 0.3041(2) 0.16758(9) 0.8668(3) 0.0524(9) Uani 1 1 d .
H8 H 0.3620 0.1652 0.8338 0.063 Uiso 1 1 calc R
N3 N 0.0649(2) 0.06947(8) 0.7468(2) 0.0359(7) Uani 1 1 d .
N4 N 0.2286(2) 0.07840(8) 0.6968(2) 0.0430(8) Uani 1 1 d .
H4 H 0.2977 0.0789 0.6984 0.052 Uiso 1 1 calc R
N5 N -0.0093(2) 0.21331(9) 1.0230(2) 0.0435(8) Uani 1 1 d .
N1 N -0.1520(2) 0.05281(9) 0.7132(2) 0.0425(8) Uani 1 1 d .
N6 N -0.0122(3) 0.26390(10) 1.1449(2) 0.0539(9) Uani 1 1 d .
H6 H -0.0296 0.2873 1.1778 0.065 Uiso 1 1 calc R
N2 N -0.2624(3) 0.01234(9) 0.6116(3) 0.0559(9) Uani 1 1 d .
H2 H -0.3129 -0.0058 0.5925 0.067 Uiso 1 1 calc R
C37 C 0.1878(3) 0.19430(12) 0.7123(3) 0.0551(11) Uani 1 1 d .
H37A H 0.1236 0.1797 0.6827 0.066 Uiso 1 1 calc R
H37B H 0.2475 0.1849 0.6723 0.066 Uiso 1 1 calc R
C38 C 0.1735(4) 0.24322(13) 0.6991(3) 0.0966(17) Uani 1 1 d .
H38A H 0.1198 0.2533 0.7443 0.145 Uiso 1 1 calc R
H38B H 0.1512 0.2497 0.6267 0.145 Uiso 1 1 calc R
H38C H 0.2404 0.2577 0.7178 0.145 Uiso 1 1 calc R
C20 C -0.0783(4) 0.30515(16) 0.9008(4) 0.1016(17) Uani 1 1 d .
H20A H -0.0354 0.3272 0.9374 0.152 Uiso 1 1 calc R
H20B H -0.1319 0.3189 0.8541 0.152 Uiso 1 1 calc R
H20C H -0.0331 0.2870 0.8604 0.152 Uiso 1 1 calc R
C24 C 0.1239(3) 0.23871(13) 1.2871(3) 0.0764(14) Uani 1 1 d .
H24A H 0.0747 0.2367 1.3422 0.115 Uiso 1 1 calc R
H24B H 0.1589 0.2667 1.2906 0.115 Uiso 1 1 calc R
H24C H 0.1767 0.2159 1.2959 0.115 Uiso 1 1 calc R
C19 C 0.3152(5) 0.0253(2) 0.8774(4) 0.182(3) Uani 1 1 d .
H19A H 0.2984 -0.0031 0.8479 0.274 Uiso 1 1 calc R
H19B H 0.3486 0.0220 0.9474 0.274 Uiso 1 1 calc R
H19C H 0.3634 0.0403 0.8336 0.274 Uiso 1 1 calc R
O5 O -0.0376(2) 0.34653(8) 0.2262(2) 0.0595(8) Uani 1 1 d .
C2 C -0.2813(4) 0.00539(14) 0.8081(3) 0.0729(13) Uani 1 1 d .
H2A H -0.2378 -0.0194 0.8327 0.087 Uiso 1 1 calc R
H2B H -0.2756 0.0274 0.8636 0.087 Uiso 1 1 calc R
C5 C -0.2125(4) 0.02954(13) 0.4267(3) 0.0809(15) Uani 1 1 d .
H5A H -0.1692 0.0509 0.3934 0.121 Uiso 1 1 calc R
H5B H -0.2868 0.0340 0.4042 0.121 Uiso 1 1 calc R
H5C H -0.1910 0.0006 0.4069 0.121 Uiso 1 1 calc R
C1 C -0.3873(5) -0.0083(3) 0.7972(5) 0.269(6) Uani 1 1 d .
H1A H -0.4281 0.0066 0.8479 0.403 Uiso 1 1 calc R
H1B H -0.3906 -0.0394 0.8091 0.403 Uiso 1 1 calc R
H1C H -0.4166 -0.0017 0.7270 0.403 Uiso 1 1 calc R
C40 C -0.3482(3) 0.14190(15) 0.9475(4) 0.1018(17) Uani 1 1 d .
H40A H -0.3550 0.1683 0.9881 0.153 Uiso 1 1 calc R
H40B H -0.3648 0.1170 0.9900 0.153 Uiso 1 1 calc R
H40C H -0.3971 0.1430 0.8858 0.153 Uiso 1 1 calc R
O6 O -0.0543(2) 0.41380(9) 0.1616(2) 0.0822(9) Uani 1 1 d .
C41 C -0.0043(3) 0.37857(15) 0.1765(3) 0.0536(11) Uani 1 1 d .
C16 C 0.2012(3) 0.10494(12) 0.5091(3) 0.0630(12) Uani 1 1 d .
H16A H 0.2224 0.0801 0.4689 0.095 Uiso 1 1 calc R
H16B H 0.2620 0.1238 0.5235 0.095 Uiso 1 1 calc R
H16C H 0.1455 0.1207 0.4694 0.095 Uiso 1 1 calc R
C42 C 0.1064(3) 0.37533(13) 0.1331(3) 0.0768(13) Uani 1 1 d .
H42A H 0.1069 0.3914 0.0679 0.115 Uiso 1 1 calc R
H42B H 0.1230 0.3451 0.1203 0.115 Uiso 1 1 calc R
H42C H 0.1592 0.3874 0.1835 0.115 Uiso 1 1 calc R
O8 O 0.9425(3) 0.46172(14) 0.9793(4) 0.1513(17) Uani 1 1 d G
H8A H 0.9073 0.4464 0.9329 0.227 Uiso 1 1 d G
H8B H 0.9438 0.4487 1.0387 0.227 Uiso 1 1 d G

loop_
_atom_site_aniso_label
_atom_site_aniso_U_11
_atom_site_aniso_U_22
_atom_site_aniso_U_33
_atom_site_aniso_U_23
_atom_site_aniso_U_13
_atom_site_aniso_U_12
Cu1 0.0429(3) 0.0461(3) 0.0376(3) -0.0030(2) 0.0050(2) -0.0053(2)
Cu2 0.0453(3) 0.0444(3) 0.0414(3) -0.0055(2) 0.0061(2) 0.0026(2)
C23 0.048(3) 0.049(3) 0.048(3) -0.010(2) -0.001(2) -0.003(2)
C25 0.039(2) 0.037(2) 0.041(2) -0.0025(19) 0.0039(19) -0.0073(18)
C28 0.039(2) 0.039(2) 0.038(2) -0.0050(19) 0.0087(19) 0.0024(17)
C29 0.055(3) 0.041(2) 0.043(3) -0.004(2) 0.003(2) -0.0078(19)
C33 0.037(3) 0.035(2) 0.038(2) -0.0015(17) 0.0064(19) -0.0060(17)
C27 0.036(2) 0.037(2) 0.036(2) 0.0017(18) 0.0055(18) 0.0051(17)
C30 0.075(3) 0.041(2) 0.052(3) 0.010(2) 0.007(2) -0.014(2)
C26 0.032(2) 0.043(2) 0.043(2) -0.0021(18) 0.0004(18) -0.0048(18)
C34 0.037(3) 0.049(3) 0.054(3) 0.003(2) 0.004(2) -0.0061(19)
C32 0.067(3) 0.049(3) 0.037(2) -0.003(2) 0.000(2) -0.003(2)
C36 0.054(3) 0.036(2) 0.043(3) -0.0028(19) 0.014(2) -0.006(2)
C22 0.045(3) 0.051(3) 0.054(3) -0.008(2) 0.007(2) 0.004(2)
C31 0.084(3) 0.053(3) 0.039(3) 0.007(2) 0.003(2) -0.007(2)
C21 0.076(3) 0.062(3) 0.058(3) -0.006(2) 0.012(3) 0.023(2)
C35 0.056(3) 0.092(3) 0.083(3) 0.014(3) 0.015(3) 0.012(2)
C9 0.043(3) 0.042(2) 0.041(3) -0.001(2) 0.004(2) 0.0017(19)
C10 0.079(3) 0.046(3) 0.054(3) -0.005(2) 0.002(2) 0.007(2)
C8 0.058(3) 0.041(2) 0.039(2) 0.005(2) -0.002(2) 0.0055(19)
C12 0.190(6) 0.072(4) 0.065(4) 0.014(3) -0.047(4) 0.032(4)
C11 0.138(5) 0.055(3) 0.073(4) 0.004(3) -0.018(3) 0.031(3)
C13 0.138(5) 0.060(3) 0.047(3) -0.002(2) -0.017(3) 0.018(3)
C14 0.044(3) 0.030(2) 0.037(2) -0.0027(17) 0.0061(19) 0.0012(18)
C17 0.047(3) 0.032(2) 0.040(2) -0.0040(18) 0.008(2) 0.0004(18)
C15 0.047(3) 0.035(2) 0.039(2) -0.0021(18) 0.006(2) -0.0012(19)
C7 0.058(3) 0.045(2) 0.029(2) -0.0068(18) 0.0004(19) 0.003(2)
C18 0.050(3) 0.055(3) 0.054(3) 0.003(2) 0.001(2) -0.004(2)
C6 0.049(3) 0.037(2) 0.041(3) -0.004(2) -0.001(2) 0.0067(19)
C4 0.062(3) 0.042(3) 0.047(3) -0.011(2) -0.002(2) 0.003(2)
C3 0.045(3) 0.046(3) 0.058(3) -0.004(2) 0.001(2) 0.002(2)
O1 0.0574(18) 0.0419(15) 0.0296(14) -0.0016(12) -0.0008(12) 0.0040(12)
O2 0.0518(17) 0.0501(16) 0.0258(14) 0.0029(12) -0.0004(12) -0.0094(12)
O3 0.0424(18) 0.069(2) 0.0684(19) -0.0169(16) 0.0029(14) 0.0026(15)
O4 0.0480(18) 0.072(2) 0.0640(19) -0.0165(15) 0.0194(14) -0.0088(15)
C39 0.040(3) 0.093(4) 0.048(3) -0.017(3) 0.010(2) 0.000(3)
N7 0.044(2) 0.0314(17) 0.049(2) -0.0010(15) 0.0088(17) -0.0019(14)
N8 0.036(2) 0.054(2) 0.069(3) 0.0008(18) 0.0206(19) -0.0038(16)
N3 0.038(2) 0.0329(17) 0.0369(19) -0.0013(14) 0.0037(15) -0.0003(14)
N4 0.0354(19) 0.0437(19) 0.051(2) 0.0000(16) 0.0105(17) -0.0022(15)
N5 0.047(2) 0.041(2) 0.043(2) -0.0070(16) 0.0072(16) 0.0005(16)
N1 0.041(2) 0.047(2) 0.040(2) -0.0026(15) 0.0055(16) -0.0056(16)
N6 0.061(2) 0.048(2) 0.054(2) -0.0175(18) 0.0113(18) 0.0067(18)
N2 0.056(2) 0.047(2) 0.062(2) -0.0112(18) -0.011(2) -0.0104(17)
C37 0.065(3) 0.053(3) 0.050(3) -0.005(2) 0.024(2) -0.011(2)
C38 0.149(5) 0.064(3) 0.078(4) 0.011(3) 0.012(3) 0.013(3)
C20 0.105(4) 0.097(4) 0.103(4) 0.032(3) 0.007(3) 0.012(3)
C24 0.077(3) 0.084(3) 0.066(3) -0.026(2) -0.008(3) -0.002(3)
C19 0.141(6) 0.321(9) 0.087(4) 0.069(5) 0.018(4) 0.163(6)
O5 0.063(2) 0.0503(18) 0.0692(19) -0.0038(14) 0.0317(15) -0.0005(14)
C2 0.072(4) 0.078(3) 0.070(3) -0.002(3) 0.016(3) -0.028(3)
C5 0.106(4) 0.077(3) 0.057(3) -0.010(2) -0.017(3) -0.011(3)
C1 0.109(6) 0.538(16) 0.157(7) 0.138(8) -0.004(5) -0.148(8)
C40 0.055(3) 0.118(4) 0.137(5) -0.029(3) 0.043(3) -0.003(3)
O6 0.059(2) 0.068(2) 0.123(3) 0.0215(19) 0.0303(18) 0.0164(17)
C41 0.041(3) 0.060(3) 0.061(3) -0.010(2) 0.011(2) -0.001(2)
C16 0.071(3) 0.066(3) 0.055(3) -0.001(2) 0.019(2) -0.007(2)
C42 0.058(3) 0.067(3) 0.109(4) 0.003(3) 0.032(3) 0.001(2)
O8 0.076(3) 0.183(4) 0.190(4) 0.117(3) -0.029(3) -0.012(2)

loop_
_atom_type_symbol
_atom_type_description
_atom_type_scat_dispersion_real
_atom_type_scat_dispersion_imag
_atom_type_scat_source
C C 0.0033 0.0016 'International Tables Vol C Tables 4.2.6.8 and 6.1.1.4'
H H 0.0000 0.0000 'International Tables Vol C Tables 4.2.6.8 and 6.1.1.4'
N N 0.0061 0.0033 'International Tables Vol C Tables 4.2.6.8 and 6.1.1.4'
O O 0.0106 0.0060 'International Tables Vol C Tables 4.2.6.8 and 6.1.1.4'
Cu Cu 0.3201 1.2651 'International Tables Vol C Tables 4.2.6.8 and 6.1.1.4'

loop_
_geom_angle_atom_site_label_1
_geom_angle_atom_site_label_2
_geom_angle_atom_site_label_3
_geom_angle
O2 Cu1 N1 175.03(11)
O2 Cu1 O4 89.53(10)
N1 Cu1 O4 89.51(11)
O2 Cu1 N3 94.04(10)
N1 Cu1 N3 87.34(11)
O4 Cu1 N3 173.94(11)
O2 Cu1 O1 82.66(8)
N1 Cu1 O1 102.27(10)
O4 Cu1 O1 93.48(10)
N3 Cu1 O1 82.15(9)
O1 Cu2 N5 172.83(11)
O1 Cu2 O3 90.02(10)
N5 Cu2 O3 89.38(11)
O1 Cu2 N7 96.29(11)
N5 Cu2 N7 85.05(12)
O3 Cu2 N7 171.61(12)
O1 Cu2 O2 81.98(8)
N5 Cu2 O2 105.18(10)
O3 Cu2 O2 95.01(10)
N7 Cu2 O2 80.46(9)
C25 C23 N6 105.7(3)
C25 C23 C24 132.4(4)
N6 C23 C24 121.8(3)
C23 C25 N5 109.1(3)
C23 C25 C26 130.5(3)
N5 C25 C26 120.1(3)
O2 C28 C29 121.3(3)
O2 C28 C27 120.9(3)
C29 C28 C27 117.8(3)
C30 C29 C28 121.6(3)
C34 C33 N7 109.0(3)
C34 C33 C26 128.6(3)
N7 C33 C26 122.3(3)
C32 C27 C28 119.2(3)
C32 C27 C26 119.0(3)
C28 C27 C26 121.8(3)
C31 C30 C29 119.8(3)
C33 C26 C25 110.3(3)
C33 C26 C27 116.8(3)
C25 C26 C27 113.2(3)
C33 C34 N8 106.2(3)
C33 C34 C35 131.4(4)
N8 C34 C35 122.5(4)
C27 C32 C31 122.2(3)
N7 C36 N8 109.8(3)
N7 C36 C37 125.7(4)
N8 C36 C37 124.4(4)
N5 C22 N6 109.6(3)
N5 C22 C21 125.3(4)
N6 C22 C21 124.9(4)
C30 C31 C32 119.4(3)
C22 C21 C20 112.9(4)
O1 C9 C8 120.3(3)
O1 C9 C10 122.0(3)
C8 C9 C10 117.6(3)
C11 C10 C9 122.6(4)
C13 C8 C9 119.1(3)
C13 C8 C7 118.8(3)
C9 C8 C7 122.1(3)
C11 C12 C13 118.9(4)
C10 C11 C12 120.0(4)
C8 C13 C12 121.7(4)
C15 C14 N3 109.3(3)
C15 C14 C7 128.7(3)
N3 C14 C7 122.1(3)
N3 C17 N4 109.5(3)
N3 C17 C18 127.0(3)
N4 C17 C18 123.4(3)
C14 C15 N4 107.0(3)
C14 C15 C16 131.4(4)
N4 C15 C16 121.6(3)
C6 C7 C14 112.4(3)
C6 C7 C8 112.3(3)
C14 C7 C8 114.9(3)
C19 C18 C17 114.5(3)
C4 C6 N1 110.0(3)
C4 C6 C7 129.3(4)
N1 C6 C7 120.7(3)
C6 C4 N2 105.6(3)
C6 C4 C5 132.6(4)
N2 C4 C5 121.8(4)
N1 C3 N2 109.3(3)
N1 C3 C2 126.4(4)
N2 C3 C2 124.3(4)
C9 O1 Cu2 130.9(2)
C9 O1 Cu1 127.5(2)
Cu2 O1 Cu1 93.64(9)
C28 O2 Cu1 130.3(2)
C28 O2 Cu2 125.3(2)
Cu1 O2 Cu2 93.12(9)
C39 O3 Cu2 126.1(3)
C39 O4 Cu1 127.3(3)
O3 C39 O4 127.4(4)
O3 C39 C40 116.4(4)
O4 C39 C40 116.2(4)
C36 N7 C33 106.2(3)
C36 N7 Cu2 134.5(3)
C33 N7 Cu2 116.3(2)
C36 N8 C34 108.8(3)
C17 N3 C14 106.1(3)
C17 N3 Cu1 132.4(2)
C14 N3 Cu1 115.2(2)
C17 N4 C15 108.1(3)
C22 N5 C25 106.6(3)
C22 N5 Cu2 131.8(3)
C25 N5 Cu2 121.5(2)
C3 N1 C6 106.3(3)
C3 N1 Cu1 132.8(3)
C6 N1 Cu1 120.9(2)
C22 N6 C23 109.0(3)
C3 N2 C4 108.8(3)
C36 C37 C38 113.7(3)
C1 C2 C3 117.9(4)
O5 C41 O6 124.8(4)
O5 C41 C42 118.1(4)
O6 C41 C42 117.1(4)

loop_
_geom_bond_atom_site_label_1
_geom_bond_atom_site_label_2
_geom_bond_distance
Cu1 O2 1.926(2)
Cu1 N1 1.955(3)
Cu1 O4 1.990(3)
Cu1 N3 2.036(3)
Cu1 O1 2.237(2)
Cu2 O1 1.931(2)
Cu2 N5 1.964(3)
Cu2 O3 1.973(3)
Cu2 N7 2.014(3)
Cu2 O2 2.258(2)
C23 C25 1.358(4)
C23 N6 1.375(4)
C23 C24 1.497(4)
C25 N5 1.387(4)
C25 C26 1.504(4)
C28 O2 1.319(4)
C28 C29 1.405(4)
C28 C27 1.415(4)
C29 C30 1.395(4)
C33 C34 1.338(5)
C33 N7 1.407(4)
C33 C26 1.499(4)
C27 C32 1.380(4)
C27 C26 1.541(4)
C30 C31 1.368(4)
C34 N8 1.387(4)
C34 C35 1.496(5)
C32 C31 1.390(5)
C36 N7 1.330(4)
C36 N8 1.336(4)
C36 C37 1.481(4)
C22 N5 1.333(4)
C22 N6 1.340(4)
C22 C21 1.500(5)
C21 C20 1.511(5)
C9 O1 1.317(4)
C9 C8 1.405(4)
C9 C10 1.406(4)
C10 C11 1.366(5)
C8 C13 1.388(5)
C8 C7 1.532(4)
C12 C11 1.371(5)
C12 C13 1.401(5)
C14 C15 1.329(4)
C14 N3 1.399(4)
C14 C7 1.514(4)
C17 N3 1.327(4)
C17 N4 1.356(4)
C17 C18 1.492(4)
C15 N4 1.370(4)
C15 C16 1.506(4)
C7 C6 1.507(5)
C18 C19 1.471(5)
C6 C4 1.352(4)
C6 N1 1.395(4)
C4 N2 1.385(4)
C4 C5 1.493(5)
C3 N1 1.338(4)
C3 N2 1.360(4)
C3 C2 1.493(5)
O3 C39 1.260(5)
O4 C39 1.268(5)
C39 C40 1.513(5)
C37 C38 1.511(5)
O5 C41 1.247(4)
C2 C1 1.384(6)
O6 C41 1.250(4)
C41 C42 1.522(5)

loop_
_platon_squeeze_void_nr
_platon_squeeze_void_average_x
_platon_squeeze_void_average_y
_platon_squeeze_void_average_z
_platon_squeeze_void_volume
_platon_squeeze_void_count_electrons
_platon_squeeze_void_content
1 0.175 0.377 0.736 123 18 ' '
2 -0.176 0.623 0.264 123 18 ' '
3 0.041 0.455 0.495 7 0 ' '
4 0.324 0.877 0.764 122 18 ' '
5 0.458 0.955 0.005 8 0 ' '
6 0.675 0.123 0.236 124 18 ' '
7 0.541 0.044 -0.005 7 0 ' '
8 0.958 0.544 0.505 8 0 ' '
